data_4107861
loop_
_publ_author_name
'Shaobin Miao'
'Scott M. Brombosz'
'Paul V. R. Schleyer'
'Judy I. Wu'
'Stephen Barlow'
'Seth R. Marder'
'Kenneth I. Hardcastle'
'Uwe H. F. Bunz'

_publ_section_title
;
 AreN,N-Dihydrodiazatetracene Derivatives Antiaromatic?
;
_journal_name_full 'Journal of the American Chemical Society'
_journal_page_first 7339
_journal_page_last 7344
_journal_paper_doi 10.1021/ja077614p
_journal_volume 130
_journal_year 2008
_chemical_formula_moiety 'C16 H12 N2'
_chemical_formula_sum 'C16 H12 N2'
_chemical_formula_weight 232.28
_chemical_name_systematic
; 
 ? 
;
_space_group_IT_number 2
_symmetry_cell_setting triclinic
_symmetry_space_group_name_Hall '-P 1'
_symmetry_space_group_name_H-M 'P -1'
_atom_sites_solution_hydrogens geom
_atom_sites_solution_primary direct
_atom_sites_solution_secondary difmap
_audit_creation_method SHELXL-97
_cell_angle_alpha 101.290(3)
_cell_angle_beta 100.541(3)
_cell_angle_gamma 94.365(4)
_cell_formula_units_Z 2
_cell_length_a 5.8275(3)
_cell_length_b 7.8508(4)
_cell_length_c 12.5150(7)
_cell_measurement_reflns_used 639
_cell_measurement_temperature 173(2)
_cell_measurement_theta_max 63.770
_cell_measurement_theta_min 5.800
_cell_volume 548.28(5)
_computing_cell_refinement 'Bruker SAINT'
_computing_data_collection 'Bruker APEX2'
_computing_data_reduction 'Bruker SAINT'
_computing_molecular_graphics 'Bruker SHELXTL'
_computing_publication_material 'Bruker SHELXTL'
_computing_structure_refinement 'SHELXL-97 (Sheldrick, 1997)'
_computing_structure_solution 'SHELXS-97 (Sheldrick, 1990)'
_diffrn_ambient_temperature 173(2)
_diffrn_measured_fraction_theta_full 0.661
_diffrn_measured_fraction_theta_max 0.661
_diffrn_measurement_device_type 'Bruker APEX-II CCD'
_diffrn_measurement_method '\f and \w scans'
_diffrn_radiation_monochromator graphite
_diffrn_radiation_source 'fine-focus sealed tube'
_diffrn_radiation_type CuK\a
_diffrn_radiation_wavelength 1.54178
_diffrn_reflns_av_R_equivalents 0.0087
_diffrn_reflns_av_sigmaI/netI 0.0095
_diffrn_reflns_limit_h_max 6
_diffrn_reflns_limit_h_min -6
_diffrn_reflns_limit_k_max 7
_diffrn_reflns_limit_k_min -9
_diffrn_reflns_limit_l_max 12
_diffrn_reflns_limit_l_min -14
_diffrn_reflns_number 1870
_diffrn_reflns_theta_full 65.07
_diffrn_reflns_theta_max 65.07
_diffrn_reflns_theta_min 5.79
_diffrn_standards_number 0
_exptl_absorpt_coefficient_mu 0.654
_exptl_absorpt_correction_T_max 0.9375
_exptl_absorpt_correction_T_min 0.8181
_exptl_absorpt_correction_type multi-scan
_exptl_absorpt_process_details SADABS
_exptl_crystal_colour orange
_exptl_crystal_density_diffrn 1.407
_exptl_crystal_description plate
_exptl_crystal_F_000 244
_exptl_crystal_size_max 0.32
_exptl_crystal_size_mid 0.30
_exptl_crystal_size_min 0.10
_refine_diff_density_max 0.155
_refine_diff_density_min -0.183
_refine_diff_density_rms 0.039
_refine_ls_extinction_method none
_refine_ls_goodness_of_fit_ref 1.052
_refine_ls_hydrogen_treatment mixed
_refine_ls_matrix_type full
_refine_ls_number_parameters 195
_refine_ls_number_reflns 1232
_refine_ls_number_restraints 0
_refine_ls_restrained_S_all 1.052
_refine_ls_R_factor_all 0.0535
_refine_ls_R_factor_gt 0.0445
_refine_ls_shift/su_max 0.000
_refine_ls_shift/su_mean 0.000
_refine_ls_structure_factor_coef Fsqd
_refine_ls_weighting_details 'calc w=1/[\s^2^(Fo^2^)+(0.0860P)^2^+0.1300P] where P=(Fo^2^+2Fc^2^)/3'
_refine_ls_weighting_scheme calc
_refine_ls_wR_factor_gt 0.1313
_refine_ls_wR_factor_ref 0.1404
_reflns_number_gt 1000
_reflns_number_total 1232
_reflns_threshold_expression >2sigma(I)
_cod_data_source_file ja077614p-file004.cif
_cod_data_source_block 8
_cod_database_code 4107861

loop_
_symmetry_equiv_pos_as_xyz
'x, y, z'
'-x, -y, -z'

loop_
_atom_site_label
_atom_site_type_symbol
_atom_site_fract_x
_atom_site_fract_y
_atom_site_fract_z
_atom_site_U_iso_or_equiv
_atom_site_adp_type
_atom_site_occupancy
_atom_site_symmetry_multiplicity
_atom_site_calc_flag
_atom_site_refinement_flags
C1 C 0.3901(3) 0.5260(2) 0.97580(16) 0.0267(5) Uani 1 1 d .
C2 C 0.2683(3) 0.6254(2) 1.04536(16) 0.0320(5) Uani 0.50 1 d P
C3 C 0.3085(3) 0.4751(2) 0.86244(16) 0.0328(5) Uani 0.50 1 d P
N1 N 0.2683(3) 0.6254(2) 1.04536(16) 0.0320(5) Uani 0.50 1 d P
N2 N 0.3085(3) 0.4751(2) 0.86244(16) 0.0328(5) Uani 0.50 1 d P
C4 C 0.3529(3) 0.6785(2) 1.16034(17) 0.0281(5) Uani 1 1 d .
C5 C 0.4297(3) 0.3706(2) 0.79197(17) 0.0286(5) Uani 1 1 d .
C6 C 0.2259(3) 0.7779(2) 1.23035(17) 0.0313(6) Uani 1 1 d .
C7 C 0.3430(4) 0.3170(2) 0.67761(18) 0.0328(6) Uani 1 1 d .
C8 C 0.4713(4) 0.2194(3) 0.60991(18) 0.0359(6) Uani 1 1 d .
C9 C 0.3129(4) 0.8279(3) 1.34340(18) 0.0362(6) Uani 1 1 d .
C10 C 0.1124(3) 1.0480(2) 1.00549(16) 0.0269(5) Uani 1 1 d .
C11 C 0.2320(3) 1.0123(2) 0.91895(15) 0.0308(5) Uani 0.50 1 d P
C14 C 0.2017(3) 1.1729(2) 1.10156(15) 0.0334(5) Uani 0.50 1 d P
N3 N 0.2320(3) 1.0123(2) 0.91895(15) 0.0308(5) Uani 0.50 1 d P
N4 N 0.2017(3) 1.1729(2) 1.10156(15) 0.0334(5) Uani 0.50 1 d P
C12 C 0.1335(3) 0.8944(2) 0.81874(16) 0.0267(5) Uani 1 1 d .
C13 C -0.0884(3) 0.7995(2) 0.80795(16) 0.0274(5) Uani 1 1 d .
C15 C -0.1882(4) 0.6819(2) 0.70831(17) 0.0301(6) Uani 1 1 d .
C16 C 0.2476(3) 0.8691(3) 0.72852(17) 0.0310(6) Uani 1 1 d .
C17 C -0.0723(4) 0.6584(3) 0.62025(18) 0.0359(6) Uani 1 1 d .
C18 C 0.1455(4) 0.7528(3) 0.63079(17) 0.0361(6) Uani 1 1 d .
H1 H 0.412(4) 0.183(3) 0.528(2) 0.040(6) Uiso 1 1 d .
H2 H 0.185(4) 0.349(3) 0.644(2) 0.045(6) Uiso 1 1 d .
H3 H 0.213(4) 0.897(3) 1.393(2) 0.047(6) Uiso 1 1 d .
H4 H -0.146(4) 0.577(3) 0.549(2) 0.046(6) Uiso 1 1 d .
H5 H -0.338(4) 0.619(3) 0.7014(19) 0.039(6) Uiso 1 1 d .
H6 H 0.393(4) 0.938(3) 0.7398(19) 0.041(6) Uiso 1 1 d .
H7 H 0.071(4) 0.812(3) 1.1951(19) 0.040(6) Uiso 1 1 d .
H8 H 0.226(2) 0.7400(18) 0.5665(12) 0.058(7) Uiso 1 1 d .
H9 H 0.1285 0.6579 1.0112 0.070 Uiso 1 1 d R
H10 H 0.1628 0.5067 0.8333 0.070 Uiso 1 1 d R
H11 H 0.3651 1.0763 0.9259 0.070 Uiso 1 1 d R
H12 H 0.3384 1.2335 1.1080 0.070 Uiso 1 1 d R

loop_
_atom_site_aniso_label
_atom_site_aniso_U_11
_atom_site_aniso_U_22
_atom_site_aniso_U_33
_atom_site_aniso_U_23
_atom_site_aniso_U_13
_atom_site_aniso_U_12
C1 0.0245(9) 0.0221(10) 0.0335(12) 0.0069(9) 0.0054(8) 0.0011(8)
C2 0.0268(9) 0.0319(10) 0.0361(11) 0.0054(9) 0.0036(8) 0.0077(8)
C3 0.0285(10) 0.0332(10) 0.0344(11) 0.0042(9) 0.0018(8) 0.0079(9)
N1 0.0268(9) 0.0319(10) 0.0361(11) 0.0054(9) 0.0036(8) 0.0077(8)
N2 0.0285(10) 0.0332(10) 0.0344(11) 0.0042(9) 0.0018(8) 0.0079(9)
C4 0.0274(10) 0.0234(9) 0.0338(11) 0.0066(9) 0.0075(8) 0.0004(9)
C5 0.0269(10) 0.0243(9) 0.0348(12) 0.0073(9) 0.0066(8) 0.0010(9)
C6 0.0302(11) 0.0281(10) 0.0371(12) 0.0078(9) 0.0108(9) 0.0015(9)
C7 0.0306(11) 0.0313(11) 0.0353(12) 0.0066(9) 0.0055(8) -0.0005(10)
C8 0.0381(12) 0.0374(11) 0.0309(11) 0.0052(10) 0.0076(8) -0.0006(10)
C9 0.0382(11) 0.0328(11) 0.0389(12) 0.0045(10) 0.0155(9) 0.0011(10)
C10 0.0252(9) 0.0289(10) 0.0278(11) 0.0089(9) 0.0059(7) 0.0027(8)
C11 0.0250(9) 0.0376(10) 0.0303(10) 0.0082(9) 0.0082(7) -0.0019(8)
C14 0.0286(9) 0.0389(11) 0.0308(11) 0.0052(9) 0.0075(8) -0.0060(9)
N3 0.0250(9) 0.0376(10) 0.0303(10) 0.0082(9) 0.0082(7) -0.0019(8)
N4 0.0286(9) 0.0389(11) 0.0308(11) 0.0052(9) 0.0075(8) -0.0060(9)
C12 0.0263(10) 0.0257(10) 0.0317(11) 0.0116(9) 0.0075(8) 0.0061(9)
C13 0.0290(10) 0.0252(10) 0.0294(11) 0.0081(9) 0.0061(8) 0.0062(9)
C15 0.0295(11) 0.0277(10) 0.0326(11) 0.0061(9) 0.0057(8) 0.0031(10)
C16 0.0304(11) 0.0316(10) 0.0342(11) 0.0084(9) 0.0125(8) 0.0054(10)
C17 0.0409(12) 0.0324(11) 0.0323(11) 0.0004(10) 0.0089(9) 0.0045(10)
C18 0.0413(12) 0.0365(11) 0.0343(12) 0.0069(10) 0.0170(9) 0.0070(10)

loop_
_atom_type_symbol
_atom_type_description
_atom_type_scat_dispersion_real
_atom_type_scat_dispersion_imag
_atom_type_scat_source
C C 0.0181 0.0091 'International Tables Vol C Tables 4.2.6.8 and 6.1.1.4'
H H 0.0000 0.0000 'International Tables Vol C Tables 4.2.6.8 and 6.1.1.4'
N N 0.0311 0.0180 'International Tables Vol C Tables 4.2.6.8 and 6.1.1.4'

loop_
_geom_angle_atom_site_label_1
_geom_angle_atom_site_label_2
_geom_angle_atom_site_label_3
_geom_angle
_geom_angle_site_symmetry_1
_geom_angle_site_symmetry_3
C3 C1 C2 122.53(18) . .
C3 C1 C1 119.1(2) . 2_667
C2 C1 C1 118.4(2) . 2_667
C1 C2 C4 122.41(17) . .
C1 C2 H9 116.1 . .
C4 C2 H9 121.5 . .
C1 C3 C5 122.54(17) . .
C1 C3 H10 117.5 . .
C5 C3 H10 119.8 . .
C2 C4 C6 121.85(18) . .
C2 C4 C5 119.31(18) . 2_667
C6 C4 C5 118.84(19) . 2_667
C7 C5 C3 122.03(18) . .
C7 C5 C4 119.73(18) . 2_667
C3 C5 C4 118.23(19) . 2_667
C9 C6 C4 120.64(19) . .
C9 C6 H7 121.4(13) . .
C4 C6 H7 118.0(13) . .
C8 C7 C5 120.54(19) . .
C8 C7 H2 119.6(14) . .
C5 C7 H2 119.8(14) . .
C7 C8 C9 119.9(2) . 2_667
C7 C8 H1 120.9(13) . .
C9 C8 H1 119.3(13) 2_667 .
C6 C9 C8 120.38(18) . 2_667
C6 C9 H3 118.9(13) . .
C8 C9 H3 120.7(13) 2_667 .
C14 C10 C11 122.55(18) . .
C14 C10 C10 118.8(2) . 2_577
C11 C10 C10 118.6(2) . 2_577
C10 C11 C12 122.21(17) . .
C10 C11 H11 117.0 . .
C12 C11 H11 120.3 . .
C10 C14 C13 122.46(17) . 2_577
C10 C14 H12 119.0 . .
C13 C14 H12 118.4 2_577 .
C11 C12 C16 121.90(17) . .
C11 C12 C13 119.03(18) . .
C16 C12 C13 119.07(17) . .
C15 C13 N4 122.00(17) . 2_577
C15 C13 C14 122.00(17) . 2_577
N4 C13 C14 0.00(19) 2_577 2_577
C15 C13 C12 119.45(19) . .
N4 C13 C12 118.55(17) 2_577 .
C14 C13 C12 118.55(17) 2_577 .
C17 C15 C13 120.60(19) . .
C17 C15 H5 120.4(14) . .
C13 C15 H5 119.0(14) . .
C18 C16 C12 120.52(19) . .
C18 C16 H6 124.0(15) . .
C12 C16 H6 115.4(15) . .
C15 C17 C18 119.86(18) . .
C15 C17 H4 119.9(15) . .
C18 C17 H4 120.2(15) . .
C16 C18 C17 120.49(19) . .
C16 C18 H8 119.6(8) . .
C17 C18 H8 119.9(8) . .

loop_
_geom_bond_atom_site_label_1
_geom_bond_atom_site_label_2
_geom_bond_distance
_geom_bond_site_symmetry_2
C1 C3 1.379(3) .
C1 C2 1.384(3) .
C1 C1 1.437(4) 2_667
C2 C4 1.401(3) .
C2 H9 0.9263 .
C3 C5 1.408(3) .
C3 H10 0.9324 .
C4 C6 1.408(3) .
C4 C5 1.413(3) 2_667
C5 C7 1.396(3) .
C5 C4 1.413(3) 2_667
C6 C9 1.379(3) .
C6 H7 1.01(2) .
C7 C8 1.389(3) .
C7 H2 1.01(2) .
C8 C9 1.396(3) 2_667
C8 H1 0.99(2) .
C9 C8 1.396(3) 2_667
C9 H3 1.04(3) .
C10 C14 1.382(3) .
C10 C11 1.387(3) .
C10 C10 1.431(4) 2_577
C11 C12 1.400(3) .
C11 H11 0.8721 .
C14 C13 1.402(3) 2_577
C14 H12 0.8781 .
C12 C16 1.402(3) .
C12 C13 1.412(3) .
C13 C15 1.396(3) .
C13 N4 1.402(3) 2_577
C13 C14 1.402(3) 2_577
C15 C17 1.384(3) .
C15 H5 0.95(2) .
C16 C18 1.377(3) .
C16 H6 0.94(2) .
C17 C18 1.391(3) .
C17 H4 0.99(2) .
C18 H8 0.993(16) .

loop_
_geom_torsion_atom_site_label_1
_geom_torsion_atom_site_label_2
_geom_torsion_atom_site_label_3
_geom_torsion_atom_site_label_4
_geom_torsion
_geom_torsion_site_symmetry_1
_geom_torsion_site_symmetry_4
C3 C1 C2 C4 -179.26(16) . .
C1 C1 C2 C4 0.8(4) 2_667 .
C2 C1 C3 C5 -178.49(17) . .
C1 C1 C3 C5 1.4(4) 2_667 .
C1 C2 C4 C6 -179.24(17) . .
C1 C2 C4 C5 -0.1(3) . 2_667
C1 C3 C5 C7 178.70(17) . .
C1 C3 C5 C4 -2.2(3) . 2_667
C2 C4 C6 C9 179.75(17) . .
C5 C4 C6 C9 0.6(3) 2_667 .
C3 C5 C7 C8 177.57(19) . .
C4 C5 C7 C8 -1.6(3) 2_667 .
C5 C7 C8 C9 1.0(3) . 2_667
C4 C6 C9 C8 0.0(3) . 2_667
C14 C10 C11 C12 -175.40(16) . .
C10 C10 C11 C12 4.4(3) 2_577 .
C11 C10 C14 C13 -175.48(16) . 2_577
C10 C10 C14 C13 4.8(4) 2_577 2_577
C10 C11 C12 C16 174.95(17) . .
C10 C11 C12 C13 -4.5(3) . .
C11 C12 C13 C15 179.93(16) . .
C16 C12 C13 C15 0.5(3) . .
C11 C12 C13 N4 0.0(3) . 2_577
C16 C12 C13 N4 -179.48(17) . 2_577
C11 C12 C13 C14 0.0(3) . 2_577
C16 C12 C13 C14 -179.48(17) . 2_577
N4 C13 C15 C17 179.65(18) 2_577 .
C14 C13 C15 C17 179.65(18) 2_577 .
C12 C13 C15 C17 -0.3(3) . .
C11 C12 C16 C18 -179.67(17) . .
C13 C12 C16 C18 -0.2(3) . .
C13 C15 C17 C18 -0.1(3) . .
C12 C16 C18 C17 -0.2(3) . .
C15 C17 C18 C16 0.3(3) . .
